data_8106296
loop_
_publ_author_name
'Ma, Jin-Xia'
'Li, Qing-Lin'
'Li, Peng-Peng'
'Zhao, Ji-Xing'
'Zhao, Li'

_publ_section_title
;
 Synthesis and crystal structure of
 bis{((E)-((4-((E)-1-(methoxyimino)ethyl)phenyl)imino)methyl)-2-naphtholato-\k2
 N,O}nickel(II), C40H34N4NiO4
;
_journal_issue 5
_journal_name_full 'Zeitschrift f\"ur Kristallographie - New Crystal Structures'
_journal_page_first 789
_journal_page_last 791
_journal_paper_doi 10.1515/ncrs-2017-0400
_journal_volume 233
_journal_year 2018
_chemical_formula_sum 'C40 H34 N4 Ni O4'
_chemical_formula_weight 693.42
_space_group_crystal_system monoclinic
_space_group_IT_number 14
_space_group_name_Hall '-P 2ybc'
_space_group_name_H-M_alt 'P 1 21/c 1'
_atom_sites_solution_hydrogens geom
_cell_angle_alpha 90
_cell_angle_beta 103.690(5)
_cell_angle_gamma 90
_cell_formula_units_Z 4
_cell_length_a 21.443(7)
_cell_length_b 13.862(5)
_cell_length_c 11.733(4)
_cell_measurement_reflns_used 5011
_cell_measurement_temperature 296(2)
_cell_measurement_theta_max 24.76
_cell_measurement_theta_min 2.23
_cell_volume 3388(2)
_computing_cell_refinement 'Bruker SAINT'
_computing_data_collection 'Bruker APEX2'
_computing_data_reduction 'Bruker SAINT'
_computing_molecular_graphics 'Bruker SHELXTL'
_computing_publication_material 'Bruker SHELXTL'
_computing_structure_refinement 'SHELXL-2014 (Sheldrick 2014)'
_computing_structure_solution 'SHELXS-97 (Sheldrick 2008)'
_diffrn_ambient_temperature 296(2)
_diffrn_measured_fraction_theta_full 1.000
_diffrn_measured_fraction_theta_max 1.000
_diffrn_measurement_device_type 'Bruker APEX-II CCD'
_diffrn_measurement_method '\f and \w scans'
_diffrn_radiation_type MoK\a
_diffrn_radiation_wavelength 0.71073
_diffrn_reflns_av_R_equivalents 0.0545
_diffrn_reflns_av_unetI/netI 0.0592
_diffrn_reflns_Laue_measured_fraction_full 1.000
_diffrn_reflns_Laue_measured_fraction_max 1.000
_diffrn_reflns_limit_h_max 25
_diffrn_reflns_limit_h_min -23
_diffrn_reflns_limit_k_max 16
_diffrn_reflns_limit_k_min -11
_diffrn_reflns_limit_l_max 13
_diffrn_reflns_limit_l_min -13
_diffrn_reflns_number 17636
_diffrn_reflns_point_group_measured_fraction_full 1.000
_diffrn_reflns_point_group_measured_fraction_max 1.000
_diffrn_reflns_theta_full 25.010
_diffrn_reflns_theta_max 25.010
_diffrn_reflns_theta_min 1.765
_exptl_absorpt_coefficient_mu 0.621
_exptl_crystal_colour
;
;
_exptl_crystal_density_diffrn 1.359
_exptl_crystal_description
;
;
_exptl_crystal_F_000 1448
_exptl_crystal_size_max 0.260
_exptl_crystal_size_mid 0.250
_exptl_crystal_size_min 0.220
_refine_diff_density_max 0.826
_refine_diff_density_min -0.370
_refine_diff_density_rms 0.078
_refine_ls_extinction_coef .
_refine_ls_extinction_method none
_refine_ls_goodness_of_fit_ref 1.066
_refine_ls_hydrogen_treatment constr
_refine_ls_matrix_type full
_refine_ls_number_parameters 446
_refine_ls_number_reflns 5967
_refine_ls_number_restraints 0
_refine_ls_restrained_S_all 1.066
_refine_ls_R_factor_all 0.0680
_refine_ls_R_factor_gt 0.0484
_refine_ls_shift/su_max 0.001
_refine_ls_shift/su_mean 0.000
_refine_ls_structure_factor_coef Fsqd
_refine_ls_weighting_details 'w=1/[\s^2^(Fo^2^)+(0.0748P)^2^+0.9609P] where P=(Fo^2^+2Fc^2^)/3'
_refine_ls_weighting_scheme calc
_refine_ls_wR_factor_gt 0.1228
_refine_ls_wR_factor_ref 0.1411
_reflns_Friedel_coverage 0.000
_reflns_Friedel_fraction_full .
_reflns_Friedel_fraction_max .
_reflns_number_gt 4549
_reflns_number_total 5967
_reflns_threshold_expression 'I > 2\s(I)'
_cod_data_source_file suppl_ncrs-2017-0400_suppl.cif
_cod_data_source_block 1_a
_cod_original_sg_symbol_H-M 'P 21/c'
_cod_database_code 8106296
_shelx_space_group_comment
;
The symmetry employed for this shelxl refinement is uniquely defined
by the following loop, which should always be used as a source of
symmetry information in preference to the above space-group names.
They are only intended as comments.
;
_shelx_estimated_absorpt_t_min 0.855
_shelx_estimated_absorpt_t_max 0.875

loop_
_space_group_symop_operation_xyz
'x, y, z'
'-x, y+1/2, -z+1/2'
'-x, -y, -z'
'x, -y-1/2, z-1/2'

loop_
_atom_site_label
_atom_site_type_symbol
_atom_site_fract_x
_atom_site_fract_y
_atom_site_fract_z
_atom_site_U_iso_or_equiv
_atom_site_adp_type
_atom_site_occupancy
_atom_site_site_symmetry_order
_atom_site_calc_flag
_atom_site_refinement_flags_posn
_atom_site_refinement_flags_adp
_atom_site_refinement_flags_occupancy
_atom_site_disorder_assembly
_atom_site_disorder_group
Ni1 Ni 0.75995(2) 0.36359(2) 0.54960(3) 0.04258(15) Uani 1 1 d . . . . .
O2 O 0.78242(9) 0.23682(14) 0.5506(2) 0.0531(5) Uani 1 1 d . . . . .
O1 O 0.73871(11) 0.49026(15) 0.5525(2) 0.0596(6) Uani 1 1 d . . . . .
N1 N 0.82561(11) 0.38926(16) 0.4706(2) 0.0413(5) Uani 1 1 d . . . . .
N3 N 0.69320(10) 0.33773(16) 0.6266(2) 0.0408(5) Uani 1 1 d . . . . .
O4 O 0.47754(11) 0.76237(16) 0.7232(2) 0.0700(7) Uani 1 1 d . . . . .
O3 O 1.02081(13) -0.02023(18) 0.2678(3) 0.0860(9) Uani 1 1 d . . . . .
N4 N 0.51226(13) 0.68776(18) 0.6838(3) 0.0577(7) Uani 1 1 d . . . . .
C30 C 0.70183(13) 0.1618(2) 0.6308(2) 0.0418(6) Uani 1 1 d . . . . .
N2 N 0.97484(13) 0.04831(19) 0.2852(3) 0.0611(7) Uani 1 1 d . . . . .
C6 C 0.82199(14) 0.6484(2) 0.3841(3) 0.0456(7) Uani 1 1 d . . . . .
C7 C 0.80547(13) 0.5620(2) 0.4396(2) 0.0424(6) Uani 1 1 d . . . . .
C21 C 0.67527(13) 0.0723(2) 0.6617(3) 0.0459(7) Uani 1 1 d . . . . .
C31 C 0.67484(13) 0.2525(2) 0.6505(3) 0.0440(7) Uani 1 1 d . . . . .
H31 H 0.6399 0.2502 0.6847 0.053 Uiso 1 1 calc R U . . .
C12 C 0.86761(12) 0.31311(19) 0.4507(2) 0.0388(6) Uani 1 1 d . . . . .
C11 C 0.83745(13) 0.4732(2) 0.4309(2) 0.0428(6) Uani 1 1 d . . . . .
H11 H 0.8706 0.4755 0.3923 0.051 Uiso 1 1 calc R U . . .
C15 C 0.95068(13) 0.1709(2) 0.4053(2) 0.0429(6) Uani 1 1 d . . . . .
C32 C 0.65801(12) 0.4158(2) 0.6623(2) 0.0416(6) Uani 1 1 d . . . . .
C29 C 0.75625(13) 0.1608(2) 0.5844(3) 0.0427(6) Uani 1 1 d . . . . .
C5 C 0.78723(14) 0.7348(2) 0.3925(3) 0.0488(7) Uani 1 1 d . . . . .
C26 C 0.70649(14) -0.0156(2) 0.6489(3) 0.0468(7) Uani 1 1 d . . . . .
C35 C 0.58830(13) 0.5655(2) 0.7332(3) 0.0443(7) Uani 1 1 d . . . . .
C38 C 0.55037(14) 0.6450(2) 0.7690(3) 0.0478(7) Uani 1 1 d . . . . .
C27 C 0.76324(14) -0.0124(2) 0.6053(3) 0.0525(8) Uani 1 1 d . . . . .
H27 H 0.7845 -0.0697 0.5980 0.063 Uiso 1 1 calc R U . . .
C8 C 0.75690(14) 0.5642(2) 0.5009(3) 0.0472(7) Uani 1 1 d . . . . .
C36 C 0.64179(14) 0.5271(2) 0.8083(3) 0.0488(7) Uani 1 1 d . . . . .
H36 H 0.6547 0.5509 0.8843 0.059 Uiso 1 1 calc R U . . .
C18 C 0.99593(14) 0.0974(2) 0.3789(3) 0.0505(7) Uani 1 1 d . . . . .
C37 C 0.67683(14) 0.4537(2) 0.7728(3) 0.0480(7) Uani 1 1 d . . . . .
H37 H 0.7134 0.4300 0.8244 0.058 Uiso 1 1 calc R U . . .
C13 C 0.92608(14) 0.2989(2) 0.5267(3) 0.0511(7) Uani 1 1 d . . . . .
H13 H 0.9385 0.3367 0.5938 0.061 Uiso 1 1 calc R U . . .
C1 C 0.86896(16) 0.6530(2) 0.3190(3) 0.0566(8) Uani 1 1 d . . . . .
H1 H 0.8932 0.5984 0.3131 0.068 Uiso 1 1 calc R U . . .
C28 C 0.78696(15) 0.0705(2) 0.5745(3) 0.0523(8) Uani 1 1 d . . . . .
H28 H 0.8240 0.0694 0.5462 0.063 Uiso 1 1 calc R U . . .
C17 C 0.84954(15) 0.2543(2) 0.3538(3) 0.0582(8) Uani 1 1 d . . . . .
H17 H 0.8093 0.2622 0.3033 0.070 Uiso 1 1 calc R U . . .
C10 C 0.73983(15) 0.7337(2) 0.4572(3) 0.0574(8) Uani 1 1 d . . . . .
H10 H 0.7180 0.7905 0.4643 0.069 Uiso 1 1 calc R U . . .
C14 C 0.96667(14) 0.2276(2) 0.5030(3) 0.0543(8) Uani 1 1 d . . . . .
H14 H 1.0061 0.2182 0.5554 0.065 Uiso 1 1 calc R U . . .
C9 C 0.72500(16) 0.6532(2) 0.5094(3) 0.0572(8) Uani 1 1 d . . . . .
H9 H 0.6934 0.6557 0.5517 0.069 Uiso 1 1 calc R U . . .
C16 C 0.89014(15) 0.1843(3) 0.3306(3) 0.0594(9) Uani 1 1 d . . . . .
H16 H 0.8772 0.1454 0.2646 0.071 Uiso 1 1 calc R U . . .
C25 C 0.68148(16) -0.1032(2) 0.6773(3) 0.0577(8) Uani 1 1 d . . . . .
H25 H 0.7023 -0.1605 0.6680 0.069 Uiso 1 1 calc R U . . .
C4 C 0.79995(17) 0.8188(2) 0.3345(3) 0.0627(9) Uani 1 1 d . . . . .
H4 H 0.7767 0.8747 0.3397 0.075 Uiso 1 1 calc R U . . .
C2 C 0.87998(17) 0.7364(2) 0.2636(3) 0.0657(9) Uani 1 1 d . . . . .
H2 H 0.9111 0.7369 0.2203 0.079 Uiso 1 1 calc R U . . .
C34 C 0.57124(16) 0.5282(3) 0.6206(3) 0.0736(11) Uani 1 1 d . . . . .
H34 H 0.5359 0.5536 0.5673 0.088 Uiso 1 1 calc R U . . .
C3 C 0.84538(18) 0.8203(2) 0.2710(3) 0.0676(9) Uani 1 1 d . . . . .
H3 H 0.8532 0.8764 0.2331 0.081 Uiso 1 1 calc R U . . .
C24 C 0.62695(19) -0.1062(3) 0.7183(3) 0.0719(10) Uani 1 1 d . . . . .
H24 H 0.6107 -0.1649 0.7365 0.086 Uiso 1 1 calc R U . . .
C22 C 0.61934(16) 0.0666(2) 0.7051(3) 0.0663(9) Uani 1 1 d . . . . .
H22 H 0.5977 0.1229 0.7154 0.080 Uiso 1 1 calc R U . . .
C33 C 0.60539(16) 0.4542(3) 0.5860(3) 0.0735(11) Uani 1 1 d . . . . .
H33 H 0.5927 0.4300 0.5100 0.088 Uiso 1 1 calc R U . . .
C23 C 0.59627(18) -0.0209(3) 0.7325(4) 0.0785(11) Uani 1 1 d . . . . .
H23 H 0.5594 -0.0226 0.7611 0.094 Uiso 1 1 calc R U . . .
C39 C 0.55765(19) 0.6702(3) 0.8949(3) 0.0805(12) Uani 1 1 d . . . . .
H39A H 0.5211 0.7069 0.9036 0.121 Uiso 1 1 calc R U . . .
H39B H 0.5959 0.7078 0.9217 0.121 Uiso 1 1 calc R U . . .
H39C H 0.5606 0.6122 0.9405 0.121 Uiso 1 1 calc R U . . .
C19 C 1.06072(17) 0.0852(3) 0.4577(4) 0.0764(11) Uani 1 1 d . . . . .
H19A H 1.0832 0.0347 0.4281 0.115 Uiso 1 1 calc R U . . .
H19B H 1.0566 0.0686 0.5350 0.115 Uiso 1 1 calc R U . . .
H19C H 1.0843 0.1444 0.4609 0.115 Uiso 1 1 calc R U . . .
C20 C 0.9945(2) -0.0744(3) 0.1680(5) 0.1120(19) Uani 1 1 d . . . . .
H20A H 0.9511 -0.0914 0.1678 0.168 Uiso 1 1 calc R U . . .
H20B H 1.0193 -0.1321 0.1681 0.168 Uiso 1 1 calc R U . . .
H20C H 0.9950 -0.0371 0.0992 0.168 Uiso 1 1 calc R U . . .
C40 C 0.4389(2) 0.8086(3) 0.6232(4) 0.1030(16) Uani 1 1 d . . . . .
H40A H 0.4653 0.8291 0.5722 0.154 Uiso 1 1 calc R U . . .
H40B H 0.4182 0.8636 0.6476 0.154 Uiso 1 1 calc R U . . .
H40C H 0.4070 0.7642 0.5822 0.154 Uiso 1 1 calc R U . . .

loop_
_atom_site_aniso_label
_atom_site_aniso_U_11
_atom_site_aniso_U_22
_atom_site_aniso_U_33
_atom_site_aniso_U_23
_atom_site_aniso_U_13
_atom_site_aniso_U_12
Ni1 0.0350(2) 0.0424(2) 0.0531(3) 0.00282(16) 0.01602(17) 0.00924(15)
O2 0.0429(12) 0.0463(12) 0.0772(15) 0.0069(10) 0.0284(10) 0.0123(9)
O1 0.0606(13) 0.0464(12) 0.0841(16) 0.0060(11) 0.0415(12) 0.0140(10)
N1 0.0348(13) 0.0422(13) 0.0491(13) 0.0016(10) 0.0140(10) 0.0091(10)
N3 0.0296(12) 0.0444(13) 0.0493(13) 0.0008(10) 0.0110(10) 0.0085(10)
O4 0.0659(16) 0.0580(14) 0.0949(19) -0.0095(13) 0.0364(14) 0.0188(11)
O3 0.094(2) 0.0608(15) 0.121(2) -0.0039(15) 0.0617(18) 0.0284(14)
N4 0.0530(16) 0.0492(15) 0.0761(19) -0.0089(13) 0.0259(14) 0.0104(12)
C30 0.0321(15) 0.0445(15) 0.0474(16) 0.0004(12) 0.0065(12) 0.0078(12)
N2 0.0637(18) 0.0482(15) 0.084(2) 0.0040(14) 0.0432(16) 0.0173(13)
C6 0.0409(16) 0.0428(16) 0.0499(17) -0.0036(12) 0.0045(13) -0.0008(12)
C7 0.0367(15) 0.0423(15) 0.0474(16) -0.0023(12) 0.0086(12) 0.0070(12)
C21 0.0350(15) 0.0507(17) 0.0498(17) 0.0000(13) 0.0058(13) 0.0015(12)
C31 0.0287(14) 0.0523(17) 0.0520(17) -0.0009(13) 0.0117(12) 0.0075(12)
C12 0.0319(14) 0.0417(15) 0.0457(15) 0.0059(12) 0.0147(12) 0.0074(11)
C11 0.0340(15) 0.0470(16) 0.0489(16) -0.0009(13) 0.0127(12) 0.0071(12)
C15 0.0390(16) 0.0437(15) 0.0502(17) 0.0101(13) 0.0191(13) 0.0096(12)
C32 0.0273(14) 0.0456(16) 0.0534(17) -0.0031(13) 0.0127(12) 0.0032(12)
C29 0.0361(15) 0.0424(15) 0.0487(16) 0.0022(12) 0.0083(12) 0.0073(12)
C5 0.0433(17) 0.0445(16) 0.0552(18) -0.0014(13) 0.0047(14) 0.0041(13)
C26 0.0431(17) 0.0469(16) 0.0453(16) 0.0012(13) 0.0001(13) 0.0038(13)
C35 0.0306(15) 0.0481(16) 0.0565(17) -0.0090(13) 0.0150(13) -0.0023(12)
C38 0.0366(16) 0.0489(17) 0.0616(19) -0.0098(14) 0.0188(14) -0.0034(13)
C27 0.0510(19) 0.0434(17) 0.0590(19) -0.0029(14) 0.0046(15) 0.0131(14)
C8 0.0445(17) 0.0442(16) 0.0554(17) 0.0006(14) 0.0166(14) 0.0083(13)
C36 0.0464(17) 0.0494(17) 0.0489(17) -0.0097(13) 0.0078(14) -0.0028(13)
C18 0.0478(18) 0.0486(16) 0.063(2) 0.0163(15) 0.0288(15) 0.0140(14)
C37 0.0368(16) 0.0503(17) 0.0530(17) 0.0006(14) 0.0030(13) 0.0026(13)
C13 0.0394(16) 0.0573(18) 0.0545(18) -0.0084(14) 0.0069(14) 0.0084(14)
C1 0.053(2) 0.0500(18) 0.068(2) -0.0010(15) 0.0178(16) 0.0051(14)
C28 0.0414(17) 0.0510(18) 0.067(2) 0.0033(15) 0.0182(15) 0.0124(14)
C17 0.0420(17) 0.076(2) 0.0523(18) -0.0087(16) 0.0022(14) 0.0209(15)
C10 0.059(2) 0.0418(17) 0.072(2) -0.0050(15) 0.0159(17) 0.0130(14)
C14 0.0363(16) 0.066(2) 0.0572(19) 0.0044(16) 0.0043(14) 0.0156(14)
C9 0.055(2) 0.0498(18) 0.073(2) -0.0029(16) 0.0276(17) 0.0117(15)
C16 0.0463(18) 0.074(2) 0.0560(19) -0.0171(16) 0.0079(15) 0.0174(16)
C25 0.057(2) 0.0471(17) 0.064(2) 0.0040(15) 0.0031(16) 0.0020(15)
C4 0.064(2) 0.0428(17) 0.080(2) 0.0043(16) 0.0142(18) 0.0069(15)
C2 0.069(2) 0.059(2) 0.075(2) 0.0036(17) 0.0287(19) -0.0044(17)
C34 0.049(2) 0.094(3) 0.067(2) -0.0232(19) -0.0097(17) 0.0366(19)
C3 0.076(3) 0.053(2) 0.076(2) 0.0119(17) 0.021(2) -0.0025(18)
C24 0.073(3) 0.056(2) 0.085(3) 0.0115(19) 0.015(2) -0.0129(18)
C22 0.052(2) 0.059(2) 0.094(3) 0.0052(18) 0.0293(19) 0.0037(16)
C33 0.056(2) 0.098(3) 0.057(2) -0.0268(19) -0.0082(16) 0.038(2)
C23 0.064(2) 0.071(2) 0.111(3) 0.006(2) 0.041(2) -0.0090(19)
C39 0.069(3) 0.105(3) 0.071(2) -0.023(2) 0.023(2) 0.018(2)
C19 0.055(2) 0.086(3) 0.094(3) 0.016(2) 0.028(2) 0.032(2)
C20 0.127(4) 0.063(3) 0.182(5) -0.036(3) 0.110(4) -0.007(2)
C40 0.114(4) 0.091(3) 0.111(4) 0.018(3) 0.042(3) 0.059(3)

loop_
_atom_type_symbol
_atom_type_description
_atom_type_scat_dispersion_real
_atom_type_scat_dispersion_imag
_atom_type_scat_source
C C 0.0033 0.0016 'International Tables Vol C Tables 4.2.6.8 and 6.1.1.4'
H H 0.0000 0.0000 'International Tables Vol C Tables 4.2.6.8 and 6.1.1.4'
N N 0.0061 0.0033 'International Tables Vol C Tables 4.2.6.8 and 6.1.1.4'
O O 0.0106 0.0060 'International Tables Vol C Tables 4.2.6.8 and 6.1.1.4'
Ni Ni 0.3393 1.1124 'International Tables Vol C Tables 4.2.6.8 and 6.1.1.4'

loop_
_geom_angle_atom_site_label_1
_geom_angle_atom_site_label_2
_geom_angle_atom_site_label_3
_geom_angle
_geom_angle_site_symmetry_1
_geom_angle_site_symmetry_3
O1 Ni1 O2 178.54(11) . .
O1 Ni1 N1 92.64(9) . .
O2 Ni1 N1 87.61(9) . .
O1 Ni1 N3 87.31(10) . .
O2 Ni1 N3 92.46(9) . .
N1 Ni1 N3 179.13(10) . .
C29 O2 Ni1 130.68(18) . .
C8 O1 Ni1 130.63(18) . .
C11 N1 C12 114.5(2) . .
C11 N1 Ni1 125.06(18) . .
C12 N1 Ni1 120.45(18) . .
C31 N3 C32 114.6(2) . .
C31 N3 Ni1 125.20(18) . .
C32 N3 Ni1 120.24(18) . .
N4 O4 C40 108.0(3) . .
C20 O3 N2 109.0(3) . .
C38 N4 O4 111.9(3) . .
C29 C30 C31 118.7(3) . .
C29 C30 C21 120.1(2) . .
C31 C30 C21 121.1(2) . .
C18 N2 O3 111.3(3) . .
C1 C6 C5 117.0(3) . .
C1 C6 C7 124.5(3) . .
C5 C6 C7 118.5(3) . .
C8 C7 C11 119.1(3) . .
C8 C7 C6 120.2(2) . .
C11 C7 C6 120.6(2) . .
C22 C21 C26 116.9(3) . .
C22 C21 C30 123.8(3) . .
C26 C21 C30 119.2(2) . .
N3 C31 C30 127.8(2) . .
N3 C31 H31 116.1 . .
C30 C31 H31 116.1 . .
C13 C12 C17 119.1(3) . .
C13 C12 N1 120.7(2) . .
C17 C12 N1 120.1(2) . .
N1 C11 C7 127.5(2) . .
N1 C11 H11 116.3 . .
C7 C11 H11 116.3 . .
C14 C15 C16 117.5(3) . .
C14 C15 C18 121.5(3) . .
C16 C15 C18 121.0(3) . .
C37 C32 C33 118.8(3) . .
C37 C32 N3 120.5(2) . .
C33 C32 N3 120.6(3) . .
O2 C29 C30 124.8(3) . .
O2 C29 C28 116.4(3) . .
C30 C29 C28 118.9(3) . .
C10 C5 C4 121.2(3) . .
C10 C5 C6 118.9(3) . .
C4 C5 C6 119.8(3) . .
C25 C26 C21 120.3(3) . .
C25 C26 C27 121.3(3) . .
C21 C26 C27 118.4(3) . .
C36 C35 C34 117.2(3) . .
C36 C35 C38 122.2(3) . .
C34 C35 C38 120.5(3) . .
N4 C38 C35 114.4(3) . .
N4 C38 C39 124.4(3) . .
C35 C38 C39 121.2(3) . .
C28 C27 C26 122.2(3) . .
C28 C27 H27 118.9 . .
C26 C27 H27 118.9 . .
O1 C8 C7 124.4(3) . .
O1 C8 C9 116.7(3) . .
C7 C8 C9 118.9(3) . .
C35 C36 C37 121.3(3) . .
C35 C36 H36 119.3 . .
C37 C36 H36 119.3 . .
N2 C18 C19 124.2(3) . .
N2 C18 C15 115.3(3) . .
C19 C18 C15 120.5(3) . .
C32 C37 C36 120.5(3) . .
C32 C37 H37 119.8 . .
C36 C37 H37 119.8 . .
C12 C13 C14 119.5(3) . .
C12 C13 H13 120.2 . .
C14 C13 H13 120.2 . .
C2 C1 C6 121.5(3) . .
C2 C1 H1 119.3 . .
C6 C1 H1 119.3 . .
C27 C28 C29 121.1(3) . .
C27 C28 H28 119.5 . .
C29 C28 H28 119.5 . .
C16 C17 C12 120.9(3) . .
C16 C17 H17 119.5 . .
C12 C17 H17 119.5 . .
C9 C10 C5 122.3(3) . .
C9 C10 H10 118.9 . .
C5 C10 H10 118.9 . .
C15 C14 C13 122.2(3) . .
C15 C14 H14 118.9 . .
C13 C14 H14 118.9 . .
C10 C9 C8 121.1(3) . .
C10 C9 H9 119.5 . .
C8 C9 H9 119.5 . .
C17 C16 C15 120.5(3) . .
C17 C16 H16 119.7 . .
C15 C16 H16 119.7 . .
C24 C25 C26 121.2(3) . .
C24 C25 H25 119.4 . .
C26 C25 H25 119.4 . .
C3 C4 C5 121.5(3) . .
C3 C4 H4 119.2 . .
C5 C4 H4 119.2 . .
C1 C2 C3 121.3(3) . .
C1 C2 H2 119.4 . .
C3 C2 H2 119.4 . .
C33 C34 C35 121.4(3) . .
C33 C34 H34 119.3 . .
C35 C34 H34 119.3 . .
C4 C3 C2 118.9(3) . .
C4 C3 H3 120.6 . .
C2 C3 H3 120.6 . .
C25 C24 C23 119.2(3) . .
C25 C24 H24 120.4 . .
C23 C24 H24 120.4 . .
C23 C22 C21 121.1(3) . .
C23 C22 H22 119.4 . .
C21 C22 H22 119.4 . .
C32 C33 C34 120.6(3) . .
C32 C33 H33 119.7 . .
C34 C33 H33 119.7 . .
C22 C23 C24 121.2(3) . .
C22 C23 H23 119.4 . .
C24 C23 H23 119.4 . .
C38 C39 H39A 109.5 . .
C38 C39 H39B 109.5 . .
H39A C39 H39B 109.5 . .
C38 C39 H39C 109.5 . .
H39A C39 H39C 109.5 . .
H39B C39 H39C 109.5 . .
C18 C19 H19A 109.5 . .
C18 C19 H19B 109.5 . .
H19A C19 H19B 109.5 . .
C18 C19 H19C 109.5 . .
H19A C19 H19C 109.5 . .
H19B C19 H19C 109.5 . .
O3 C20 H20A 109.5 . .
O3 C20 H20B 109.5 . .
H20A C20 H20B 109.5 . .
O3 C20 H20C 109.5 . .
H20A C20 H20C 109.5 . .
H20B C20 H20C 109.5 . .
O4 C40 H40A 109.5 . .
O4 C40 H40B 109.5 . .
H40A C40 H40B 109.5 . .
O4 C40 H40C 109.5 . .
H40A C40 H40C 109.5 . .
H40B C40 H40C 109.5 . .

loop_
_geom_bond_atom_site_label_1
_geom_bond_atom_site_label_2
_geom_bond_distance
_geom_bond_site_symmetry_2
Ni1 O1 1.816(2) .
Ni1 O2 1.821(2) .
Ni1 N1 1.894(2) .
Ni1 N3 1.899(2) .
O2 C29 1.299(3) .
O1 C8 1.297(4) .
N1 C11 1.301(3) .
N1 C12 1.442(3) .
N3 C31 1.298(4) .
N3 C32 1.437(3) .
O4 N4 1.414(3) .
O4 C40 1.418(5) .
O3 C20 1.394(6) .
O3 N2 1.418(3) .
N4 C38 1.278(4) .
C30 C29 1.400(4) .
C30 C31 1.425(4) .
C30 C21 1.447(4) .
N2 C18 1.280(4) .
C6 C1 1.403(4) .
C6 C5 1.426(4) .
C6 C7 1.447(4) .
C7 C8 1.399(4) .
C7 C11 1.424(4) .
C21 C22 1.412(4) .
C21 C26 1.416(4) .
C31 H31 0.9300 .
C12 C13 1.370(4) .
C12 C17 1.378(4) .
C11 H11 0.9300 .
C15 C14 1.365(4) .
C15 C16 1.396(4) .
C15 C18 1.490(4) .
C32 C37 1.368(4) .
C32 C33 1.372(4) .
C29 C28 1.431(4) .
C5 C10 1.406(4) .
C5 C4 1.408(4) .
C26 C25 1.399(4) .
C26 C27 1.428(4) .
C35 C36 1.377(4) .
C35 C34 1.385(4) .
C35 C38 1.488(4) .
C38 C39 1.489(5) .
C27 C28 1.340(4) .
C27 H27 0.9300 .
C8 C9 1.425(4) .
C36 C37 1.386(4) .
C36 H36 0.9300 .
C18 C19 1.485(5) .
C37 H37 0.9300 .
C13 C14 1.387(4) .
C13 H13 0.9300 .
C1 C2 1.374(4) .
C1 H1 0.9300 .
C28 H28 0.9300 .
C17 C16 1.374(4) .
C17 H17 0.9300 .
C10 C9 1.346(4) .
C10 H10 0.9300 .
C14 H14 0.9300 .
C9 H9 0.9300 .
C16 H16 0.9300 .
C25 C24 1.367(5) .
C25 H25 0.9300 .
C4 C3 1.359(5) .
C4 H4 0.9300 .
C2 C3 1.394(5) .
C2 H2 0.9300 .
C34 C33 1.376(4) .
C34 H34 0.9300 .
C3 H3 0.9300 .
C24 C23 1.383(5) .
C24 H24 0.9300 .
C22 C23 1.376(5) .
C22 H22 0.9300 .
C33 H33 0.9300 .
C23 H23 0.9300 .
C39 H39A 0.9600 .
C39 H39B 0.9600 .
C39 H39C 0.9600 .
C19 H19A 0.9600 .
C19 H19B 0.9600 .
C19 H19C 0.9600 .
C20 H20A 0.9600 .
C20 H20B 0.9600 .
C20 H20C 0.9600 .
C40 H40A 0.9600 .
C40 H40B 0.9600 .
C40 H40C 0.9600 .
